data_1519442
loop_
_publ_author_name
'Marino, Nadia'
'Armentano, Donatella'
'Pardo, Emilio'
'Vallejo, Julia'
'Neve, Francesco'
'Di Donna, Leonardo'
'De Munno, Giovanni'

_publ_section_title
;
 Homochiral self-assembly of biocoordination polymers: anion-triggered
 helicity and absolute configuration inversion
;
_journal_issue 7
_journal_name_full 'Chem. Sci.'
_journal_page_first 4300
_journal_paper_doi 10.1039/C5SC01089F
_journal_volume 6
_journal_year 2015
_chemical_formula_moiety 'C68 H69 Cl Cu5 N16 O23 P2, 4(Cl O4), 9(H2 O)'
_chemical_formula_sum 'C68 H87 Cl5 Cu5 N16 O48 P2'
_chemical_formula_weight 2453.42
_chemical_name_systematic
;
 ?
;
_space_group_crystal_system orthorhombic
_space_group_IT_number 19
_space_group_name_Hall 'P 2ac 2ab'
_space_group_name_H-M_alt 'P 21 21 21'
_symmetry_space_group_name_Hall 'P 2ac 2ab'
_symmetry_space_group_name_H-M 'P 21 21 21'
_atom_sites_solution_hydrogens mixed
_atom_sites_solution_primary direct
_atom_sites_solution_secondary difmap
_audit_creation_method SHELXL-2013
_audit_update_record
;
2015-01-31 deposited with the CCDC.
2015-04-27 downloaded from the CCDC.
;
_cell_angle_alpha 90
_cell_angle_beta 90
_cell_angle_gamma 90
_cell_formula_units_Z 4
_cell_length_a 16.4315(12)
_cell_length_b 18.8700(14)
_cell_length_c 30.286(2)
_cell_measurement_reflns_used 9980
_cell_measurement_temperature 90(2)
_cell_measurement_theta_max 69.72
_cell_measurement_theta_min 3.06
_cell_volume 9390.5(12)
_computing_cell_refinement 'SAINT 7.46A (Bruker-AXS, 2011)'
_computing_data_collection 'APEX2 v2011.4.0 (Bruker-AXS, 2011)'
_computing_data_reduction 'SAINT 7.46A (Bruker-AXS, 2011)'
_computing_molecular_graphics 'Bruker SHELXTL'
_computing_publication_material 'Bruker SHELXTL'
_computing_structure_refinement 'SHELXL-2013 (Sheldrick, 2013)'
_computing_structure_solution 'SHELXS-97 (Sheldrick, 2008)'
_diffrn_ambient_temperature 90(2)
_diffrn_measured_fraction_theta_full 0.998
_diffrn_measured_fraction_theta_max 0.995
_diffrn_measurement_device_type 'Bruker APEX-II CCD'
_diffrn_measurement_method '\f and \w scans'
_diffrn_radiation_type CuK\a
_diffrn_radiation_wavelength 1.54178
_diffrn_reflns_av_R_equivalents 0.0385
_diffrn_reflns_av_unetI/netI 0.0338
_diffrn_reflns_laue_measured_fraction_full 0.998
_diffrn_reflns_laue_measured_fraction_max 0.995
_diffrn_reflns_limit_h_max 19
_diffrn_reflns_limit_h_min -19
_diffrn_reflns_limit_k_max 22
_diffrn_reflns_limit_k_min -21
_diffrn_reflns_limit_l_max 36
_diffrn_reflns_limit_l_min -35
_diffrn_reflns_number 73258
_diffrn_reflns_point_group_measured_fraction_full 0.998
_diffrn_reflns_point_group_measured_fraction_max 0.996
_diffrn_reflns_theta_full 67.679
_diffrn_reflns_theta_max 68.239
_diffrn_reflns_theta_min 2.759
_diffrn_source 'sealed tube'
_exptl_absorpt_coefficient_mu 3.827
_exptl_crystal_colour blue
_exptl_crystal_density_diffrn 1.735
_exptl_crystal_description prismatic
_exptl_crystal_F_000 5004
_refine_diff_density_max 0.973
_refine_diff_density_min -0.495
_refine_diff_density_rms 0.060
_refine_ls_abs_structure_details
;
 Refined as an inversion twin.
;
_refine_ls_abs_structure_Flack 0.015(12)
_refine_ls_extinction_method none
_refine_ls_goodness_of_fit_ref 1.025
_refine_ls_hydrogen_treatment mixed
_refine_ls_matrix_type full
_refine_ls_number_parameters 1379
_refine_ls_number_reflns 16885
_refine_ls_number_restraints 335
_refine_ls_restrained_S_all 1.021
_refine_ls_R_factor_all 0.0318
_refine_ls_R_factor_gt 0.0291
_refine_ls_shift/su_max 0.002
_refine_ls_shift/su_mean 0.000
_refine_ls_structure_factor_coef Fsqd
_refine_ls_weighting_details 'w=1/[\s^2^(Fo^2^)+(0.0356P)^2^+7.1058P] where P=(Fo^2^+2Fc^2^)/3'
_refine_ls_weighting_scheme calc
_refine_ls_wR_factor_gt 0.0710
_refine_ls_wR_factor_ref 0.0723
_reflns_Friedel_coverage 0.837
_reflns_friedel_fraction_full 0.998
_reflns_friedel_fraction_max 0.996
_reflns_number_gt 15993
_reflns_number_total 16885
_reflns_threshold_expression 'I > 2\s(I)'
_cod_data_source_file c5sc01089f2.cif
_cod_data_source_block cyt4
_cod_depositor_comments 'Adding full bibliography for 1519442--1519443.cif.'
_cod_database_code 1519442
_shelx_space_group_comment
;
The symmetry employed for this shelxl refinement is uniquely defined
by the following loop, which should always be used as a source of
symmetry information in preference to the above space-group names.
They are only intended as comments.
;
_shelxl_version_number 2013-4

loop_
_space_group_symop_operation_xyz
'x, y, z'
'-x+1/2, -y, z+1/2'
'-x, y+1/2, -z+1/2'
'x+1/2, -y+1/2, -z'

loop_
_atom_site_label
_atom_site_type_symbol
_atom_site_fract_x
_atom_site_fract_y
_atom_site_fract_z
_atom_site_U_iso_or_equiv
_atom_site_adp_type
_atom_site_occupancy
_atom_site_site_symmetry_order
_atom_site_calc_flag
_atom_site_refinement_flags_posn
_atom_site_refinement_flags_adp
Cu1 Cu 0.93776(4) 1.11524(3) 1.01124(2) 0.01576(13) Uani 1 1 d . .
Cu2 Cu 1.09475(3) 1.10202(3) 0.94914(2) 0.01361(12) Uani 1 1 d . .
Cu3 Cu 1.11695(3) 0.91175(3) 0.94926(2) 0.01191(12) Uani 1 1 d . .
Cu4 Cu 0.93025(4) 0.93207(3) 1.04765(2) 0.01259(12) Uani 1 1 d . .
O1W O 1.0305(2) 0.81707(16) 0.96024(11) 0.0243(7) Uani 1 1 d D .
H1WA H 1.018(3) 0.784(2) 0.9431(15) 0.036 Uiso 1 1 d D U
H1WB H 0.9865(17) 0.837(2) 0.9661(18) 0.036 Uiso 1 1 d D U
O2W O 1.0246(2) 0.84125(16) 1.05622(11) 0.0239(7) Uani 1 1 d D .
H2WA H 1.017(3) 0.811(2) 1.0366(13) 0.036 Uiso 1 1 d D U
H2WB H 1.068(2) 0.861(2) 1.0480(16) 0.036 Uiso 1 1 d D U
O1O O 1.02019(18) 1.16345(15) 0.97782(10) 0.0173(6) Uani 1 1 d D .
H1O H 1.005(3) 1.1951(19) 0.9625(14) 0.026 Uiso 1 1 d D U
Cl1 Cl 0.85326(7) 1.28752(6) 0.95987(4) 0.0277(3) Uani 1 1 d D U
O1S O 0.8343(2) 1.2198(2) 0.97936(16) 0.0517(11) Uani 1 1 d D U
O2S O 0.9349(2) 1.28547(19) 0.94191(14) 0.0451(10) Uani 1 1 d D U
O3S O 0.7974(3) 1.3013(3) 0.92554(16) 0.0737(15) Uani 1 1 d D U
O4S O 0.8480(4) 1.3422(3) 0.99206(15) 0.0703(15) Uani 1 1 d D U
N1 N 0.8431(2) 1.08757(18) 1.04813(12) 0.0178(7) Uani 1 1 d . .
N2 N 0.9738(2) 1.15583(18) 1.06918(12) 0.0175(8) Uani 1 1 d . .
C1 C 0.7753(3) 1.0555(2) 1.03328(15) 0.0219(9) Uani 1 1 d . .
H1 H 0.7691 1.0480 1.0024 0.026 Uiso 1 1 calc R U
C2 C 0.7147(3) 1.0333(2) 1.06134(16) 0.0250(10) Uani 1 1 d . .
H2 H 0.6673 1.0107 1.0502 0.030 Uiso 1 1 calc R U
C3 C 0.7240(3) 1.0444(3) 1.10601(16) 0.0283(11) Uani 1 1 d . .
H3 H 0.6835 1.0284 1.1260 0.034 Uiso 1 1 calc R U
C4 C 0.7921(3) 1.0786(2) 1.12160(15) 0.0232(10) Uani 1 1 d . .
H4 H 0.7983 1.0876 1.1523 0.028 Uiso 1 1 calc R U
C5 C 0.8513(3) 1.0998(2) 1.09198(14) 0.0182(9) Uani 1 1 d . .
C6 C 0.9278(3) 1.1361(2) 1.10391(14) 0.0174(9) Uani 1 1 d . .
C7 C 0.9530(3) 1.1480(2) 1.14711(15) 0.0225(10) Uani 1 1 d . .
H7 H 0.9197 1.1346 1.1713 0.027 Uiso 1 1 calc R U
C8 C 1.0283(3) 1.1802(2) 1.15405(15) 0.0265(11) Uani 1 1 d . .
H8 H 1.0473 1.1884 1.1832 0.032 Uiso 1 1 calc R U
C9 C 1.0751(3) 1.2003(2) 1.11821(15) 0.0252(10) Uani 1 1 d . .
H9 H 1.1263 1.2228 1.1223 0.030 Uiso 1 1 calc R U
C10 C 1.0457(3) 1.1870(2) 1.07614(15) 0.0210(10) Uani 1 1 d . .
H10 H 1.0777 1.2005 1.0514 0.025 Uiso 1 1 calc R U
N3 N 1.1933(2) 1.06525(17) 0.91907(11) 0.0152(7) Uani 1 1 d . .
N4 N 1.0592(2) 1.11630(18) 0.88695(11) 0.0168(7) Uani 1 1 d . .
C11 C 1.2611(3) 1.0424(2) 0.93926(15) 0.0187(9) Uani 1 1 d . .
H11 H 1.2643 1.0451 0.9705 0.022 Uiso 1 1 calc R U
C12 C 1.3264(3) 1.0149(2) 0.91608(16) 0.0227(10) Uani 1 1 d . .
H12 H 1.3737 0.9986 0.9310 0.027 Uiso 1 1 calc R U
C13 C 1.3210(3) 1.0118(2) 0.87024(16) 0.0247(10) Uani 1 1 d . .
H13 H 1.3646 0.9928 0.8534 0.030 Uiso 1 1 calc R U
C14 C 1.2519(3) 1.0364(2) 0.84928(16) 0.0232(10) Uani 1 1 d . .
H14 H 1.2480 1.0351 0.8180 0.028 Uiso 1 1 calc R U
C15 C 1.1886(3) 1.0632(2) 0.87434(14) 0.0173(9) Uani 1 1 d . .
C16 C 1.1104(3) 1.0893(2) 0.85648(13) 0.0162(9) Uani 1 1 d . .
C17 C 1.0880(3) 1.0845(2) 0.81236(14) 0.0231(10) Uani 1 1 d . .
H17 H 1.1243 1.0651 0.7912 0.028 Uiso 1 1 calc R U
C18 C 1.0122(3) 1.1087(3) 0.79992(15) 0.0266(11) Uani 1 1 d . .
H18 H 0.9959 1.1057 0.7699 0.032 Uiso 1 1 calc R U
C19 C 0.9605(3) 1.1368(3) 0.83059(15) 0.0258(11) Uani 1 1 d . .
H19 H 0.9087 1.1545 0.8221 0.031 Uiso 1 1 calc R U
C20 C 0.9853(3) 1.1392(2) 0.87450(15) 0.0205(9) Uani 1 1 d . .
H20 H 0.9491 1.1574 0.8962 0.025 Uiso 1 1 calc R U
N5 N 1.2247(2) 0.86339(17) 0.95151(12) 0.0163(7) Uani 1 1 d . .
N6 N 1.1322(2) 0.89366(17) 0.88460(11) 0.0148(7) Uani 1 1 d . .
C21 C 1.2689(3) 0.8531(2) 0.98787(16) 0.0224(10) Uani 1 1 d . .
H21 H 1.2461 0.8650 1.0157 0.027 Uiso 1 1 calc R U
C22 C 1.3470(3) 0.8257(3) 0.98641(18) 0.0288(11) Uani 1 1 d . .
H22 H 1.3773 0.8188 1.0128 0.035 Uiso 1 1 calc R U
C23 C 1.3798(3) 0.8086(3) 0.94632(18) 0.0307(11) Uani 1 1 d . .
H23 H 1.4333 0.7898 0.9446 0.037 Uiso 1 1 calc R U
C24 C 1.3344(3) 0.8187(2) 0.90828(17) 0.0252(10) Uani 1 1 d . .
H24 H 1.3564 0.8070 0.8802 0.030 Uiso 1 1 calc R U
C25 C 1.2563(3) 0.8463(2) 0.91180(15) 0.0184(9) Uani 1 1 d . .
C26 C 1.2030(3) 0.8614(2) 0.87392(14) 0.0181(9) Uani 1 1 d . .
C27 C 1.2221(3) 0.8459(3) 0.83026(16) 0.0273(11) Uani 1 1 d . .
H27 H 1.2713 0.8221 0.8232 0.033 Uiso 1 1 calc R U
C28 C 1.1685(3) 0.8657(3) 0.79734(16) 0.0297(11) Uani 1 1 d . .
H28 H 1.1812 0.8566 0.7673 0.036 Uiso 1 1 calc R U
C29 C 1.0966(3) 0.8989(3) 0.80843(15) 0.0267(10) Uani 1 1 d . .
H29 H 1.0589 0.9126 0.7862 0.032 Uiso 1 1 calc R U
C30 C 1.0802(3) 0.9120(2) 0.85271(14) 0.0198(9) Uani 1 1 d . .
H30 H 1.0306 0.9346 0.8605 0.024 Uiso 1 1 calc R U
N7 N 0.8281(2) 0.87691(18) 1.05730(11) 0.0164(7) Uani 1 1 d . .
N8 N 0.9233(2) 0.94072(17) 1.11338(11) 0.0148(7) Uani 1 1 d . .
C31 C 0.7804(3) 0.8500(2) 1.02551(15) 0.0190(9) Uani 1 1 d . .
H31 H 0.7980 0.8520 0.9957 0.023 Uiso 1 1 calc R U
C32 C 0.7058(3) 0.8192(2) 1.03525(16) 0.0239(10) Uani 1 1 d . .
H32 H 0.6730 0.8001 1.0123 0.029 Uiso 1 1 calc R U
C33 C 0.6798(3) 0.8165(3) 1.07831(17) 0.0254(10) Uani 1 1 d . .
H33 H 0.6288 0.7958 1.0854 0.031 Uiso 1 1 calc R U
C34 C 0.7291(3) 0.8444(2) 1.11144(16) 0.0256(10) Uani 1 1 d . .
H34 H 0.7120 0.8436 1.1414 0.031 Uiso 1 1 calc R U
C35 C 0.8033(3) 0.8733(2) 1.09990(14) 0.0185(9) Uani 1 1 d . .
C36 C 0.8606(3) 0.9052(2) 1.13191(14) 0.0193(9) Uani 1 1 d . .
C37 C 0.8513(3) 0.9000(3) 1.17751(15) 0.0296(11) Uani 1 1 d . .
H37 H 0.8076 0.8738 1.1900 0.035 Uiso 1 1 calc R U
C38 C 0.9078(3) 0.9341(3) 1.20435(15) 0.0315(12) Uani 1 1 d . .
H38 H 0.9029 0.9317 1.2356 0.038 Uiso 1 1 calc R U
C39 C 0.9715(3) 0.9715(2) 1.18521(15) 0.0257(11) Uani 1 1 d . .
H39 H 1.0104 0.9954 1.2030 0.031 Uiso 1 1 calc R U
C40 C 0.9769(3) 0.9732(2) 1.13946(14) 0.0195(9) Uani 1 1 d . .
H40 H 1.0206 0.9985 1.1262 0.023 Uiso 1 1 calc R U
N1A N 1.1939(2) 0.91142(18) 1.19044(11) 0.0142(7) Uani 1 1 d . .
C2A C 1.2034(3) 0.8685(2) 1.22658(13) 0.0150(9) Uani 1 1 d . .
O2A O 1.25055(18) 0.88462(15) 1.25749(9) 0.0168(6) Uani 1 1 d . .
N3A N 1.1629(2) 0.80602(17) 1.22849(11) 0.0134(7) Uani 1 1 d . .
C4A C 1.1145(2) 0.7840(2) 1.19584(14) 0.0154(8) Uani 1 1 d D .
N4A N 1.0776(2) 0.7226(2) 1.19899(12) 0.0209(8) Uani 1 1 d D .
H4NA H 1.087(3) 0.6946(17) 1.2172(14) 0.025 Uiso 1 1 d D U
H4NB H 1.053(3) 0.707(2) 1.1785(12) 0.025 Uiso 1 1 d D U
C5A C 1.1030(3) 0.8285(2) 1.15810(15) 0.0212(10) Uani 1 1 d . .
H5A H 1.0677 0.8149 1.1347 0.025 Uiso 1 1 calc R U
C6A C 1.1438(3) 0.8902(2) 1.15684(14) 0.0193(9) Uani 1 1 d . .
H6A H 1.1377 0.9200 1.1318 0.023 Uiso 1 1 calc R U
C1'A C 1.2391(3) 0.9797(2) 1.18886(14) 0.0150(8) Uani 1 1 d . .
H1'A H 1.2438 0.9994 1.2194 0.018 Uiso 1 1 calc R U
O1'A O 1.19374(17) 1.02702(14) 1.16240(9) 0.0143(6) Uani 1 1 d . .
C2'A C 1.3240(3) 0.9735(2) 1.16841(14) 0.0162(9) Uani 1 1 d . .
H2'A H 1.3255 0.9330 1.1471 0.019 Uiso 1 1 calc R U
O2'A O 1.38248(19) 0.96328(16) 1.20182(10) 0.0227(7) Uani 1 1 d . .
H2OA H 1.4249 0.9459 1.1908 0.034 Uiso 1 1 calc R U
C3'A C 1.3312(3) 1.0442(2) 1.14334(14) 0.0181(9) Uani 1 1 d . .
H3'A H 1.3711 1.0416 1.1184 0.022 Uiso 1 1 calc R U
O3'A O 1.34888(19) 1.10059(16) 1.17317(11) 0.0245(7) Uani 1 1 d . .
H3OA H 1.3955 1.0947 1.1840 0.037 Uiso 1 1 calc R U
C4'A C 1.2444(3) 1.0543(2) 1.12732(13) 0.0152(8) Uani 1 1 d . .
H4'A H 1.2334 1.1061 1.1234 0.018 Uiso 1 1 calc R U
C5'A C 1.2279(3) 1.0157(2) 1.08403(13) 0.0179(9) Uani 1 1 d . .
H5'1 H 1.2514 1.0423 1.0589 0.021 Uiso 1 1 calc R U
H5'2 H 1.2526 0.9678 1.0846 0.021 Uiso 1 1 calc R U
P1 P 1.10062(6) 1.00609(5) 1.03171(3) 0.0118(2) Uani 1 1 d . .
O1P O 1.13058(17) 1.06946(15) 1.00637(9) 0.0150(6) Uani 1 1 d . .
O2P O 1.12619(17) 0.93524(14) 1.01165(9) 0.0150(6) Uani 1 1 d . .
O3P O 1.01024(17) 1.00887(14) 1.04217(9) 0.0140(6) Uani 1 1 d . .
O4P O 1.14162(17) 1.01057(15) 1.07946(9) 0.0145(6) Uani 1 1 d . .
N1B N 0.7966(2) 0.90281(17) 0.79263(10) 0.0121(7) Uani 1 1 d . .
C2B C 0.7546(2) 0.8586(2) 0.76441(13) 0.0138(8) Uani 1 1 d . .
O2B O 0.68847(17) 0.87582(15) 0.74817(9) 0.0162(6) Uani 1 1 d . .
N3B N 0.7873(2) 0.79318(17) 0.75538(11) 0.0139(7) Uani 1 1 d . .
C4B C 0.8577(3) 0.7723(2) 0.77394(13) 0.0155(8) Uani 1 1 d D .
N4B N 0.8838(2) 0.7070(2) 0.76660(14) 0.0237(8) Uani 1 1 d D .
H4NC H 0.856(3) 0.6805(17) 0.7530(16) 0.028 Uiso 1 1 d D U
H4ND H 0.926(2) 0.695(2) 0.7781(16) 0.028 Uiso 1 1 d D U
C5B C 0.9031(3) 0.8200(2) 0.80044(14) 0.0167(9) Uani 1 1 d . .
H5B H 0.9547 0.8071 0.8121 0.020 Uiso 1 1 calc R U
C6B C 0.8708(2) 0.8841(2) 0.80846(13) 0.0152(8) Uani 1 1 d . .
H6B H 0.9006 0.9172 0.8257 0.018 Uiso 1 1 calc R U
C1'B C 0.7614(2) 0.9747(2) 0.80141(14) 0.0136(8) Uani 1 1 d . .
H1'B H 0.7527 1.0000 0.7728 0.016 Uiso 1 1 calc R U
O1'B O 0.81710(17) 1.01295(15) 0.82759(9) 0.0144(6) Uani 1 1 d . .
C2'B C 0.6799(3) 0.9714(2) 0.82730(14) 0.0151(8) Uani 1 1 d . .
H2'B H 0.6709 0.9223 0.8386 0.018 Uiso 1 1 calc R U
O2'B O 0.61246(18) 0.99312(15) 0.80252(10) 0.0193(6) Uani 1 1 d . .
H2OB H 0.5989 0.9606 0.7851 0.029 Uiso 1 1 calc R U
C3'B C 0.6945(3) 1.0222(2) 0.86636(14) 0.0162(9) Uani 1 1 d . .
H3'B H 0.6650 1.0063 0.8935 0.019 Uiso 1 1 calc R U
O3'B O 0.67127(18) 1.09221(16) 0.85369(10) 0.0213(7) Uani 1 1 d . .
H3OB H 0.6720 1.1188 0.8759 0.032 Uiso 1 1 calc R U
C4'B C 0.7863(3) 1.0183(2) 0.87233(13) 0.0150(8) Uani 1 1 d . .
H4'B H 0.8058 1.0637 0.8856 0.018 Uiso 1 1 calc R U
C5'B C 0.8133(2) 0.9575(2) 0.90130(13) 0.0149(8) Uani 1 1 d . .
H5'3 H 0.7887 0.9624 0.9310 0.018 Uiso 1 1 calc R U
H5'4 H 0.7948 0.9121 0.8884 0.018 Uiso 1 1 calc R U
P2 P 0.94101(6) 0.98157(5) 0.95049(3) 0.01146(19) Uani 1 1 d . .
O5P O 0.90724(17) 1.05381(14) 0.96182(9) 0.0157(6) Uani 1 1 d . .
O6P O 1.03167(17) 0.98312(14) 0.93981(8) 0.0121(6) Uani 1 1 d . .
O7P O 0.91937(17) 0.92400(15) 0.98410(9) 0.0155(6) Uani 1 1 d . .
O8P O 0.90082(17) 0.95750(15) 0.90498(9) 0.0148(6) Uani 1 1 d . .
Cu5 Cu 0.71301(4) 0.73665(3) 0.71736(2) 0.01314(13) Uani 1 1 d . .
N9 N 0.6308(2) 0.69456(18) 0.67654(11) 0.0158(7) Uani 1 1 d . .
N10 N 0.7704(2) 0.75331(18) 0.66001(11) 0.0166(7) Uani 1 1 d . .
C41 C 0.5638(3) 0.6593(2) 0.68876(15) 0.0222(9) Uani 1 1 d . .
H41 H 0.5521 0.6548 0.7194 0.027 Uiso 1 1 calc R U
C42 C 0.5112(3) 0.6293(3) 0.65868(17) 0.0284(11) Uani 1 1 d . .
H42 H 0.4650 0.6032 0.6683 0.034 Uiso 1 1 calc R U
C43 C 0.5272(3) 0.6382(3) 0.61392(17) 0.0278(11) Uani 1 1 d . .
H43 H 0.4910 0.6194 0.5924 0.033 Uiso 1 1 calc R U
C44 C 0.5963(3) 0.6745(2) 0.60105(15) 0.0240(10) Uani 1 1 d . .
H44 H 0.6082 0.6811 0.5706 0.029 Uiso 1 1 calc R U
C45 C 0.6483(3) 0.7014(2) 0.63339(14) 0.0183(9) Uani 1 1 d . .
C46 C 0.7275(3) 0.7352(2) 0.62395(14) 0.0186(9) Uani 1 1 d . .
C47 C 0.7574(3) 0.7460(2) 0.58138(15) 0.0241(10) Uani 1 1 d . .
H47 H 0.7258 0.7338 0.5562 0.029 Uiso 1 1 calc R U
C48 C 0.8344(3) 0.7753(2) 0.57672(16) 0.0287(11) Uani 1 1 d . .
H48 H 0.8562 0.7838 0.5482 0.034 Uiso 1 1 calc R U
C49 C 0.8792(3) 0.7920(2) 0.61394(16) 0.0259(10) Uani 1 1 d . .
H49 H 0.9325 0.8111 0.6112 0.031 Uiso 1 1 calc R U
C50 C 0.8455(3) 0.7807(2) 0.65527(15) 0.0208(9) Uani 1 1 d . .
H50 H 0.8761 0.7925 0.6808 0.025 Uiso 1 1 calc R U
Cl2 Cl 1.56422(7) 1.05343(6) 1.20024(3) 0.0230(2) Uani 1 1 d D U
O5S O 1.5435(2) 1.0155(2) 1.16069(12) 0.0426(10) Uani 1 1 d D U
O6S O 1.64778(19) 1.07473(18) 1.19844(11) 0.0265(7) Uani 1 1 d D U
O7S O 1.5132(2) 1.11523(19) 1.20375(12) 0.0335(8) Uani 1 1 d D U
O8S O 1.5527(2) 1.00910(19) 1.23819(11) 0.0365(9) Uani 1 1 d D U
Cl3 Cl 1.05402(8) 0.55319(7) 1.02535(4) 0.0357(3) Uani 1 1 d D U
O9S O 1.0415(2) 0.6225(2) 1.00711(14) 0.0436(9) Uani 1 1 d D U
O10S O 1.1394(3) 0.5390(3) 1.02817(14) 0.0541(12) Uani 1 1 d D U
O11S O 1.0188(3) 0.5480(3) 1.06859(13) 0.0504(11) Uani 1 1 d D U
O12S O 1.0153(3) 0.5024(2) 0.99647(16) 0.0685(15) Uani 1 1 d D U
Cl4 Cl 1.26728(7) 0.74958(6) 1.09836(4) 0.0249(2) Uani 1 1 d D U
O13S O 1.3357(2) 0.71261(18) 1.07921(12) 0.0326(8) Uani 1 1 d D U
O14S O 1.2006(3) 0.7456(3) 1.06771(13) 0.0577(12) Uani 1 1 d D U
O15S O 1.2425(3) 0.7160(2) 1.13768(13) 0.0502(12) Uani 1 1 d D U
O16S O 1.2887(3) 0.8217(2) 1.1033(2) 0.0685(15) Uani 1 1 d D U
Cl5 Cl 0.92555(6) 0.59807(6) 1.22450(3) 0.0238(2) Uani 1 1 d D U
O17S O 0.8738(3) 0.6532(3) 1.24237(14) 0.0578(13) Uani 1 1 d D U
O18S O 0.8891(3) 0.5300(2) 1.23069(13) 0.0510(12) Uani 1 1 d D U
O19S O 1.00273(18) 0.60089(17) 1.24720(10) 0.0214(6) Uani 1 1 d D U
O20S O 0.9373(2) 0.61163(18) 1.17850(10) 0.0297(7) Uani 1 1 d D U
O3W O 1.6562(2) 0.8837(2) 1.21902(13) 0.0372(9) Uani 1 1 d D .
H3WA H 1.637(4) 0.9226(19) 1.2271(18) 0.056 Uiso 1 1 d D U
H3WB H 1.684(4) 0.869(3) 1.2403(14) 0.056 Uiso 1 1 d D U
O4W O 1.1828(2) 0.3406(2) 1.06692(13) 0.0414(10) Uani 1 1 d D .
H4WA H 1.147(3) 0.341(4) 1.0474(16) 0.062 Uiso 1 1 d D U
H4WB H 1.220(3) 0.315(3) 1.0567(19) 0.062 Uiso 1 1 d D U
O5W O 0.7679(3) 0.70292(19) 1.30686(13) 0.0371(9) Uani 1 1 d D .
H5WA H 0.728(3) 0.677(3) 1.314(2) 0.056 Uiso 1 1 d D U
H5WB H 0.796(3) 0.678(3) 1.2899(18) 0.056 Uiso 1 1 d D U
O6W O 1.0556(3) 0.3553(2) 1.00639(14) 0.0421(9) Uani 1 1 d D .
H6WA H 1.016(3) 0.331(3) 0.997(2) 0.063 Uiso 1 1 d D U
H6WB H 1.041(4) 0.3976(11) 1.002(2) 0.063 Uiso 1 1 d D U
O7W O 0.9820(2) 0.7064(3) 0.90303(13) 0.0449(10) Uani 1 1 d D .
H7WA H 0.9328(16) 0.719(4) 0.9021(19) 0.067 Uiso 1 1 d D U
H7WB H 0.995(4) 0.701(4) 0.8761(8) 0.067 Uiso 1 1 d D U
O8W O 1.0498(3) 0.6884(3) 1.10735(14) 0.0537(12) Uani 1 1 d D .
H8WA H 1.0976(19) 0.697(3) 1.100(3) 0.081 Uiso 1 1 d D U
H8WB H 1.041(4) 0.6465(16) 1.100(3) 0.081 Uiso 1 1 d D U
O9W O 0.9721(3) 0.5638(3) 0.91295(15) 0.0571(12) Uani 1 1 d D .
H9WA H 0.985(5) 0.551(3) 0.9390(11) 0.086 Uiso 1 1 d D U
H9WB H 0.973(5) 0.6087(8) 0.914(2) 0.086 Uiso 1 1 d D U
O10W O 1.5103(3) 0.8442(3) 1.18275(17) 0.0671(16) Uani 1 1 d D .
H10A H 1.548(4) 0.871(3) 1.192(3) 0.101 Uiso 1 1 d D U
H10B H 1.535(4) 0.804(2) 1.182(3) 0.101 Uiso 1 1 d D U
O11W O 1.7656(4) 0.8399(2) 1.27819(15) 0.0607(14) Uani 1 1 d D .
H11A H 1.754(5) 0.7988(18) 1.287(2) 0.091 Uiso 1 1 d D U
H11B H 1.772(6) 0.863(3) 1.3020(13) 0.091 Uiso 1 1 d D U

loop_
_atom_site_aniso_label
_atom_site_aniso_U_11
_atom_site_aniso_U_22
_atom_site_aniso_U_33
_atom_site_aniso_U_23
_atom_site_aniso_U_13
_atom_site_aniso_U_12
Cu1 0.0175(3) 0.0177(3) 0.0121(3) -0.0041(2) 0.0008(3) 0.0011(3)
Cu2 0.0151(3) 0.0153(3) 0.0103(3) 0.0011(2) -0.0005(2) 0.0017(2)
Cu3 0.0116(3) 0.0126(3) 0.0115(3) -0.0005(2) -0.0003(2) 0.0012(2)
Cu4 0.0135(3) 0.0147(3) 0.0095(3) -0.0006(2) -0.0004(2) -0.0013(2)
O1W 0.0290(18) 0.0178(15) 0.0260(18) -0.0031(13) 0.0037(14) -0.0028(13)
O2W 0.0235(17) 0.0208(16) 0.0275(18) 0.0047(14) -0.0001(14) 0.0012(13)
O1O 0.0193(16) 0.0182(15) 0.0144(15) 0.0006(12) -0.0006(13) 0.0031(13)
Cl1 0.0304(6) 0.0272(5) 0.0255(6) 0.0012(4) -0.0017(5) 0.0074(5)
O1S 0.037(2) 0.039(2) 0.079(3) 0.026(2) 0.011(2) 0.0082(18)
O2S 0.045(2) 0.0330(19) 0.058(3) 0.0178(18) 0.020(2) 0.0138(18)
O3S 0.063(3) 0.094(4) 0.063(3) 0.026(3) -0.029(3) 0.010(3)
O4S 0.099(4) 0.063(3) 0.049(3) -0.029(2) 0.022(3) -0.014(3)
N1 0.0206(18) 0.0174(16) 0.0156(17) -0.0026(15) 0.0003(15) 0.0073(15)
N2 0.0212(19) 0.0153(17) 0.0162(18) -0.0031(14) -0.0014(15) 0.0032(15)
C1 0.018(2) 0.025(2) 0.022(2) -0.0074(18) 0.0007(19) 0.0032(19)
C2 0.017(2) 0.027(2) 0.032(3) -0.0054(19) 0.005(2) 0.0027(19)
C3 0.029(3) 0.026(2) 0.030(3) -0.002(2) 0.012(2) 0.004(2)
C4 0.031(3) 0.021(2) 0.017(2) -0.0014(17) 0.006(2) 0.009(2)
C5 0.022(2) 0.015(2) 0.018(2) -0.0021(16) -0.0008(18) 0.0094(18)
C6 0.023(2) 0.0120(18) 0.017(2) -0.0016(16) -0.0017(18) 0.0081(17)
C7 0.031(3) 0.018(2) 0.018(2) -0.0043(17) -0.003(2) 0.0056(19)
C8 0.043(3) 0.021(2) 0.016(2) -0.0051(18) -0.009(2) 0.008(2)
C9 0.031(3) 0.020(2) 0.024(2) -0.0061(18) -0.009(2) -0.001(2)
C10 0.026(3) 0.016(2) 0.022(2) -0.0041(17) -0.0016(19) 0.0006(18)
N3 0.0179(18) 0.0119(16) 0.0158(17) 0.0015(13) 0.0008(15) -0.0014(14)
N4 0.0212(19) 0.0157(16) 0.0135(16) 0.0023(13) -0.0012(15) -0.0012(15)
C11 0.019(2) 0.016(2) 0.021(2) 0.0019(17) -0.0002(18) -0.0030(17)
C12 0.018(2) 0.016(2) 0.034(3) 0.0041(19) 0.003(2) 0.0005(18)
C13 0.025(3) 0.017(2) 0.033(3) -0.0039(19) 0.012(2) -0.0005(19)
C14 0.029(3) 0.020(2) 0.021(2) 0.0002(18) 0.008(2) -0.0050(19)
C15 0.021(2) 0.0130(19) 0.017(2) -0.0003(16) 0.0028(18) -0.0068(17)
C16 0.021(2) 0.0132(18) 0.015(2) 0.0018(16) 0.0019(17) -0.0066(18)
C17 0.034(3) 0.024(2) 0.012(2) 0.0018(17) 0.0036(18) -0.011(2)
C18 0.032(3) 0.034(3) 0.014(2) 0.004(2) -0.005(2) -0.014(2)
C19 0.025(3) 0.032(3) 0.020(2) 0.009(2) -0.006(2) -0.007(2)
C20 0.021(2) 0.023(2) 0.017(2) 0.0055(18) -0.0027(19) 0.0001(19)
N5 0.0131(17) 0.0149(16) 0.0208(18) 0.0014(14) 0.0008(16) 0.0028(14)
N6 0.0154(18) 0.0124(16) 0.0165(17) 0.0002(13) 0.0027(14) -0.0019(14)
C21 0.021(2) 0.020(2) 0.026(2) 0.0066(19) 0.000(2) 0.0004(18)
C22 0.022(2) 0.029(3) 0.035(3) 0.012(2) -0.001(2) 0.003(2)
C23 0.018(2) 0.028(2) 0.046(3) 0.009(2) 0.003(2) 0.007(2)
C24 0.020(2) 0.022(2) 0.033(3) 0.003(2) 0.009(2) 0.0053(19)
C25 0.017(2) 0.0124(19) 0.026(2) 0.0013(17) 0.0031(19) -0.0002(17)
C26 0.021(2) 0.0141(19) 0.019(2) -0.0023(17) 0.0030(19) -0.0019(17)
C27 0.024(3) 0.030(2) 0.028(3) -0.009(2) 0.010(2) 0.000(2)
C28 0.029(3) 0.044(3) 0.016(2) -0.003(2) 0.006(2) -0.007(2)
C29 0.023(2) 0.039(3) 0.017(2) -0.004(2) -0.0002(19) -0.006(2)
C30 0.015(2) 0.025(2) 0.019(2) -0.0043(18) -0.0001(17) -0.0057(18)
N7 0.0169(18) 0.0184(17) 0.0139(18) -0.0008(14) 0.0014(14) 0.0016(15)
N8 0.0172(19) 0.0128(16) 0.0144(17) -0.0002(13) 0.0006(14) 0.0033(14)
C31 0.016(2) 0.021(2) 0.020(2) 0.0015(17) -0.0001(18) -0.0017(18)
C32 0.016(2) 0.021(2) 0.035(3) 0.0001(19) 0.000(2) -0.0021(18)
C33 0.016(2) 0.028(2) 0.032(3) -0.001(2) 0.005(2) -0.001(2)
C34 0.025(3) 0.027(2) 0.025(2) 0.0020(19) 0.010(2) 0.000(2)
C35 0.021(2) 0.016(2) 0.019(2) 0.0001(17) 0.0039(18) 0.0012(17)
C36 0.024(2) 0.018(2) 0.015(2) 0.0008(17) 0.0030(18) 0.0023(18)
C37 0.034(3) 0.036(3) 0.020(2) -0.003(2) 0.008(2) -0.004(2)
C38 0.050(3) 0.033(3) 0.011(2) -0.0036(19) 0.003(2) 0.005(2)
C39 0.040(3) 0.020(2) 0.017(2) -0.0038(18) -0.007(2) 0.005(2)
C40 0.025(2) 0.016(2) 0.017(2) -0.0029(16) -0.0003(19) 0.0028(18)
N1A 0.0138(17) 0.0140(16) 0.0147(17) 0.0037(13) -0.0033(14) -0.0014(14)
C2A 0.015(2) 0.0157(19) 0.014(2) 0.0007(16) 0.0008(17) 0.0049(17)
O2A 0.0198(15) 0.0178(14) 0.0128(14) -0.0002(11) -0.0062(12) 0.0010(12)
N3A 0.0127(17) 0.0155(17) 0.0120(17) 0.0007(13) -0.0011(14) 0.0015(14)
C4A 0.010(2) 0.018(2) 0.018(2) 0.0031(17) 0.0005(17) 0.0008(17)
N4A 0.021(2) 0.0214(19) 0.0201(19) 0.0081(15) -0.0076(16) -0.0057(16)
C5A 0.018(2) 0.024(2) 0.022(2) 0.0079(18) -0.0120(19) -0.0067(19)
C6A 0.016(2) 0.024(2) 0.018(2) 0.0073(18) -0.0073(17) -0.0013(18)
C1'A 0.016(2) 0.0147(19) 0.015(2) 0.0017(16) -0.0045(17) 0.0003(17)
O1'A 0.0133(14) 0.0164(14) 0.0132(13) 0.0053(11) -0.0025(11) 0.0017(12)
C2'A 0.015(2) 0.0149(19) 0.019(2) 0.0023(16) -0.0079(17) -0.0006(17)
O2'A 0.0142(15) 0.0304(16) 0.0237(16) 0.0078(13) -0.0047(13) 0.0028(13)
C3'A 0.019(2) 0.016(2) 0.019(2) 0.0020(17) -0.0033(18) -0.0031(17)
O3'A 0.0226(16) 0.0199(16) 0.0312(17) -0.0034(13) -0.0115(14) -0.0010(13)
C4'A 0.019(2) 0.0133(19) 0.0129(19) 0.0041(16) -0.0018(17) -0.0036(17)
C5'A 0.015(2) 0.028(2) 0.0108(19) 0.0017(17) -0.0025(17) -0.0003(18)
P1 0.0121(5) 0.0137(5) 0.0096(4) -0.0001(4) -0.0032(4) -0.0004(4)
O1P 0.0143(14) 0.0184(14) 0.0124(14) -0.0002(11) -0.0043(11) -0.0012(12)
O2P 0.0169(14) 0.0155(13) 0.0126(13) 0.0004(11) -0.0024(12) 0.0025(12)
O3P 0.0133(14) 0.0148(13) 0.0140(14) -0.0007(11) -0.0030(11) 0.0017(11)
O4P 0.0126(14) 0.0209(14) 0.0099(13) 0.0000(11) -0.0051(11) -0.0044(12)
N1B 0.0121(16) 0.0124(16) 0.0119(16) -0.0007(13) -0.0019(13) -0.0009(14)
C2B 0.012(2) 0.017(2) 0.0115(19) 0.0004(16) 0.0041(16) -0.0015(17)
O2B 0.0132(14) 0.0204(14) 0.0150(14) 0.0003(12) -0.0029(12) -0.0025(12)
N3B 0.0154(18) 0.0136(16) 0.0127(17) -0.0005(13) 0.0028(14) -0.0020(14)
C4B 0.013(2) 0.017(2) 0.016(2) 0.0004(16) 0.0038(16) 0.0012(17)
N4B 0.018(2) 0.0193(19) 0.033(2) -0.0097(16) -0.0020(18) 0.0029(16)
C5B 0.012(2) 0.022(2) 0.015(2) 0.0003(17) -0.0005(17) 0.0014(17)
C6B 0.011(2) 0.021(2) 0.0131(19) -0.0009(16) -0.0020(16) -0.0011(17)
C1'B 0.015(2) 0.0107(18) 0.0155(19) 0.0010(15) -0.0034(17) -0.0003(16)
O1'B 0.0132(14) 0.0163(13) 0.0137(13) -0.0026(11) -0.0015(11) -0.0043(12)
C2'B 0.013(2) 0.0140(19) 0.018(2) -0.0023(16) -0.0030(17) 0.0005(16)
O2'B 0.0147(15) 0.0229(15) 0.0205(15) -0.0041(13) -0.0090(12) 0.0045(13)
C3'B 0.015(2) 0.016(2) 0.017(2) -0.0020(16) -0.0055(17) 0.0027(17)
O3'B 0.0212(16) 0.0182(15) 0.0246(16) -0.0063(13) -0.0076(13) 0.0064(13)
C4'B 0.015(2) 0.0176(19) 0.0122(19) -0.0052(16) -0.0019(17) -0.0003(17)
C5'B 0.011(2) 0.022(2) 0.0124(19) -0.0021(17) -0.0040(16) -0.0013(16)
P2 0.0112(5) 0.0147(4) 0.0085(4) -0.0015(4) -0.0021(4) 0.0008(4)
O5P 0.0152(14) 0.0168(14) 0.0150(14) -0.0032(11) -0.0029(11) 0.0037(12)
O6P 0.0126(14) 0.0137(13) 0.0101(13) -0.0009(10) -0.0023(11) -0.0005(11)
O7P 0.0141(15) 0.0200(14) 0.0124(14) -0.0008(11) -0.0020(11) -0.0029(12)
O8P 0.0113(14) 0.0213(14) 0.0117(13) -0.0035(11) -0.0031(11) 0.0005(12)
Cu5 0.0146(3) 0.0144(3) 0.0104(3) 0.0013(2) 0.0009(2) -0.0029(2)
N9 0.0169(18) 0.0159(17) 0.0144(17) 0.0024(14) -0.0006(15) -0.0016(15)
N10 0.023(2) 0.0116(16) 0.0149(18) -0.0014(13) 0.0032(15) 0.0011(15)
C41 0.019(2) 0.027(2) 0.021(2) 0.0058(18) -0.0040(19) -0.002(2)
C42 0.019(2) 0.028(2) 0.039(3) -0.001(2) -0.011(2) -0.004(2)
C43 0.024(3) 0.026(2) 0.033(3) -0.006(2) -0.016(2) 0.006(2)
C44 0.035(3) 0.020(2) 0.017(2) -0.0015(18) -0.009(2) 0.008(2)
C45 0.025(2) 0.0119(19) 0.018(2) 0.0003(16) -0.0039(19) 0.0038(18)
C46 0.027(2) 0.0096(18) 0.019(2) 0.0003(16) 0.0037(19) 0.0042(18)
C47 0.039(3) 0.019(2) 0.014(2) -0.0019(17) 0.001(2) 0.009(2)
C48 0.042(3) 0.024(2) 0.021(2) 0.0053(19) 0.018(2) 0.005(2)
C49 0.032(3) 0.019(2) 0.026(2) 0.0029(19) 0.013(2) 0.001(2)
C50 0.026(2) 0.013(2) 0.023(2) 0.0029(17) 0.008(2) -0.0020(18)
Cl2 0.0212(5) 0.0289(5) 0.0187(5) -0.0033(4) 0.0014(4) -0.0078(5)
O5S 0.035(2) 0.064(3) 0.0292(18) -0.0248(18) 0.0011(16) -0.015(2)
O6S 0.0207(16) 0.0381(19) 0.0208(16) -0.0031(14) -0.0030(13) -0.0058(14)
O7S 0.0252(18) 0.0355(18) 0.040(2) 0.0002(16) -0.0056(16) -0.0010(15)
O8S 0.043(2) 0.0361(19) 0.0306(18) 0.0108(15) 0.0048(17) -0.0090(18)
Cl3 0.0346(7) 0.0411(7) 0.0314(6) -0.0075(5) -0.0006(5) -0.0010(6)
O9S 0.042(2) 0.040(2) 0.048(2) 0.0005(18) 0.0104(19) -0.0014(18)
O10S 0.038(2) 0.087(3) 0.037(2) -0.001(2) 0.0020(18) 0.018(2)
O11S 0.039(2) 0.073(3) 0.039(2) 0.004(2) 0.0137(19) -0.016(2)
O12S 0.098(4) 0.045(2) 0.062(3) -0.012(2) -0.036(3) -0.006(3)
Cl4 0.0240(6) 0.0213(5) 0.0294(6) 0.0047(4) -0.0033(5) -0.0014(4)
O13S 0.0288(19) 0.0343(19) 0.035(2) 0.0021(16) 0.0103(16) -0.0004(15)
O14S 0.033(2) 0.109(4) 0.031(2) 0.013(2) -0.0057(17) -0.001(2)
O15S 0.060(3) 0.063(3) 0.028(2) 0.0244(19) 0.0147(19) 0.033(2)
O16S 0.060(3) 0.035(2) 0.111(4) -0.025(2) 0.019(3) -0.012(2)
Cl5 0.0168(5) 0.0383(6) 0.0162(5) -0.0008(4) -0.0015(4) -0.0024(5)
O17S 0.038(2) 0.097(3) 0.038(2) -0.020(2) -0.0092(19) 0.036(2)
O18S 0.057(3) 0.066(2) 0.030(2) 0.0101(18) -0.0068(19) -0.045(2)
O19S 0.0169(14) 0.0285(16) 0.0189(15) 0.0030(13) -0.0040(12) -0.0023(13)
O20S 0.0349(19) 0.0398(19) 0.0145(14) 0.0042(13) -0.0021(14) -0.0087(17)
O3W 0.030(2) 0.043(2) 0.038(2) -0.0064(18) -0.0014(17) -0.0002(17)
O4W 0.035(2) 0.051(2) 0.038(2) -0.0202(18) -0.0028(18) 0.0108(19)
O5W 0.042(2) 0.0312(19) 0.039(2) 0.0052(16) 0.0059(18) -0.0002(17)
O6W 0.041(2) 0.045(2) 0.040(2) -0.0105(19) -0.0035(19) -0.0015(19)
O7W 0.022(2) 0.073(3) 0.039(2) -0.025(2) -0.0059(17) 0.008(2)
O8W 0.029(2) 0.095(4) 0.037(2) -0.026(2) -0.0026(18) -0.019(2)
O9W 0.069(3) 0.059(3) 0.044(3) -0.011(2) -0.011(2) 0.009(3)
O10W 0.056(3) 0.102(4) 0.043(3) -0.005(3) 0.005(2) -0.044(3)
O11W 0.106(4) 0.030(2) 0.046(3) -0.0066(19) -0.026(3) 0.009(3)

loop_
_atom_type_symbol
_atom_type_description
_atom_type_scat_dispersion_real
_atom_type_scat_dispersion_imag
_atom_type_scat_source
C C 0.0181 0.0091 'International Tables Vol C Tables 4.2.6.8 and 6.1.1.4'
H H 0.0000 0.0000 'International Tables Vol C Tables 4.2.6.8 and 6.1.1.4'
N N 0.0311 0.0180 'International Tables Vol C Tables 4.2.6.8 and 6.1.1.4'
O O 0.0492 0.0322 'International Tables Vol C Tables 4.2.6.8 and 6.1.1.4'
P P 0.2955 0.4335 'International Tables Vol C Tables 4.2.6.8 and 6.1.1.4'
Cl Cl 0.3639 0.7018 'International Tables Vol C Tables 4.2.6.8 and 6.1.1.4'
Cu Cu -1.9646 0.5888 'International Tables Vol C Tables 4.2.6.8 and 6.1.1.4'

loop_
_geom_angle_atom_site_label_1
_geom_angle_atom_site_label_2
_geom_angle_atom_site_label_3
_geom_angle
_geom_angle_site_symmetry_3
O1O Cu1 O5P 93.34(12) .
O1O Cu1 N1 166.94(13) .
O5P Cu1 N1 94.23(14) .
O1O Cu1 N2 94.12(14) .
O5P Cu1 N2 166.16(13) .
N1 Cu1 N2 80.76(15) .
O1O Cu1 O3P 103.91(11) .
O5P Cu1 O3P 86.18(10) .
N1 Cu1 O3P 87.22(12) .
N2 Cu1 O3P 80.72(12) .
O1O Cu1 O1S 84.96(12) .
O5P Cu1 O1S 89.89(13) .
N1 Cu1 O1S 84.42(13) .
N2 Cu1 O1S 102.36(15) .
O3P Cu1 O1S 170.48(11) .
O1O Cu2 O1P 88.87(12) .
O1O Cu2 N3 162.04(14) .
O1P Cu2 N3 92.97(13) .
O1O Cu2 N4 99.26(14) .
O1P Cu2 N4 169.12(13) .
N3 Cu2 N4 81.53(15) .
O1O Cu2 O6P 109.51(12) .
O1P Cu2 O6P 86.67(10) .
N3 Cu2 O6P 88.44(12) .
N4 Cu2 O6P 83.82(12) .
O2P Cu3 O6P 92.34(11) .
O2P Cu3 N5 90.11(14) .
O6P Cu3 N5 162.29(13) .
O2P Cu3 N6 167.90(14) .
O6P Cu3 N6 93.64(13) .
N5 Cu3 N6 81.05(15) .
O2P Cu3 O1W 94.85(12) .
O6P Cu3 O1W 96.46(12) .
N5 Cu3 O1W 100.81(13) .
N6 Cu3 O1W 94.92(13) .
O7P Cu4 O3P 92.05(12) .
O7P Cu4 N7 91.54(13) .
O3P Cu4 N7 163.72(13) .
O7P Cu4 N8 171.45(13) .
O3P Cu4 N8 93.55(13) .
N7 Cu4 N8 81.32(14) .
O7P Cu4 O2W 96.58(12) .
O3P Cu4 O2W 96.14(12) .
N7 Cu4 O2W 99.22(13) .
N8 Cu4 O2W 89.25(13) .
Cu3 O1W H1WA 129(4) .
Cu3 O1W H1WB 102(4) .
H1WA O1W H1WB 106(2) .
Cu4 O2W H2WA 109(4) .
Cu4 O2W H2WB 102(4) .
H2WA O2W H2WB 103(2) .
Cu2 O1O Cu1 114.05(15) .
Cu2 O1O H1O 113(4) .
Cu1 O1O H1O 116(4) .
O3S Cl1 O4S 109.4(3) .
O3S Cl1 O1S 108.9(3) .
O4S Cl1 O1S 110.5(3) .
O3S Cl1 O2S 109.3(3) .
O4S Cl1 O2S 109.5(3) .
O1S Cl1 O2S 109.3(2) .
Cl1 O1S Cu1 129.7(2) .
C1 N1 C5 119.1(4) .
C1 N1 Cu1 125.4(3) .
C5 N1 Cu1 115.4(3) .
C10 N2 C6 119.7(4) .
C10 N2 Cu1 124.6(3) .
C6 N2 Cu1 114.3(3) .
N1 C1 C2 122.1(4) .
N1 C1 H1 119.0 .
C2 C1 H1 119.0 .
C1 C2 C3 118.6(5) .
C1 C2 H2 120.7 .
C3 C2 H2 120.7 .
C4 C3 C2 120.0(5) .
C4 C3 H3 120.0 .
C2 C3 H3 120.0 .
C3 C4 C5 119.0(4) .
C3 C4 H4 120.5 .
C5 C4 H4 120.5 .
N1 C5 C4 121.1(4) .
N1 C5 C6 113.8(4) .
C4 C5 C6 125.1(4) .
N2 C6 C7 121.4(4) .
N2 C6 C5 114.5(4) .
C7 C6 C5 124.0(4) .
C6 C7 C8 118.5(4) .
C6 C7 H7 120.8 .
C8 C7 H7 120.8 .
C9 C8 C7 119.6(4) .
C9 C8 H8 120.2 .
C7 C8 H8 120.2 .
C8 C9 C10 118.6(5) .
C8 C9 H9 120.7 .
C10 C9 H9 120.7 .
N2 C10 C9 122.2(4) .
N2 C10 H10 118.9 .
C9 C10 H10 118.9 .
C11 N3 C15 119.5(4) .
C11 N3 Cu2 125.5(3) .
C15 N3 Cu2 114.9(3) .
C20 N4 C16 119.6(4) .
C20 N4 Cu2 125.1(3) .
C16 N4 Cu2 114.4(3) .
N3 C11 C12 122.2(4) .
N3 C11 H11 118.9 .
C12 C11 H11 118.9 .
C11 C12 C13 118.1(4) .
C11 C12 H12 120.9 .
C13 C12 H12 120.9 .
C14 C13 C12 119.8(4) .
C14 C13 H13 120.1 .
C12 C13 H13 120.1 .
C13 C14 C15 119.3(4) .
C13 C14 H14 120.4 .
C15 C14 H14 120.4 .
N3 C15 C14 121.0(4) .
N3 C15 C16 113.9(4) .
C14 C15 C16 125.1(4) .
N4 C16 C17 121.2(4) .
N4 C16 C15 114.7(4) .
C17 C16 C15 124.1(4) .
C18 C17 C16 118.8(4) .
C18 C17 H17 120.6 .
C16 C17 H17 120.6 .
C19 C18 C17 120.3(4) .
C19 C18 H18 119.9 .
C17 C18 H18 119.9 .
C18 C19 C20 118.7(5) .
C18 C19 H19 120.7 .
C20 C19 H19 120.7 .
N4 C20 C19 121.5(4) .
N4 C20 H20 119.2 .
C19 C20 H20 119.2 .
C21 N5 C25 119.4(4) .
C21 N5 Cu3 125.4(3) .
C25 N5 Cu3 114.9(3) .
C30 N6 C26 119.6(4) .
C30 N6 Cu3 125.7(3) .
C26 N6 Cu3 114.7(3) .
N5 C21 C22 122.2(5) .
N5 C21 H21 118.9 .
C22 C21 H21 118.9 .
C23 C22 C21 118.8(5) .
C23 C22 H22 120.6 .
C21 C22 H22 120.6 .
C22 C23 C24 119.6(4) .
C22 C23 H23 120.2 .
C24 C23 H23 120.2 .
C23 C24 C25 119.0(5) .
C23 C24 H24 120.5 .
C25 C24 H24 120.5 .
N5 C25 C24 120.9(4) .
N5 C25 C26 114.8(4) .
C24 C25 C26 124.2(4) .
N6 C26 C27 121.1(4) .
N6 C26 C25 114.4(4) .
C27 C26 C25 124.6(4) .
C28 C27 C26 119.1(5) .
C28 C27 H27 120.4 .
C26 C27 H27 120.4 .
C29 C28 C27 119.5(4) .
C29 C28 H28 120.2 .
C27 C28 H28 120.2 .
C28 C29 C30 118.8(5) .
C28 C29 H29 120.6 .
C30 C29 H29 120.6 .
N6 C30 C29 121.9(4) .
N6 C30 H30 119.1 .
C29 C30 H30 119.1 .
C31 N7 C35 119.3(4) .
C31 N7 Cu4 125.7(3) .
C35 N7 Cu4 114.7(3) .
C40 N8 C36 119.1(4) .
C40 N8 Cu4 126.2(3) .
C36 N8 Cu4 114.6(3) .
N7 C31 C32 121.5(4) .
N7 C31 H31 119.3 .
C32 C31 H31 119.3 .
C33 C32 C31 119.5(4) .
C33 C32 H32 120.3 .
C31 C32 H32 120.3 .
C32 C33 C34 119.3(4) .
C32 C33 H33 120.4 .
C34 C33 H33 120.4 .
C35 C34 C33 118.7(4) .
C35 C34 H34 120.6 .
C33 C34 H34 120.6 .
N7 C35 C34 121.8(4) .
N7 C35 C36 114.4(4) .
C34 C35 C36 123.8(4) .
N8 C36 C37 122.0(4) .
N8 C36 C35 114.5(4) .
C37 C36 C35 123.5(4) .
C38 C37 C36 118.3(5) .
C38 C37 H37 120.8 .
C36 C37 H37 120.8 .
C39 C38 C37 119.6(4) .
C39 C38 H38 120.2 .
C37 C38 H38 120.2 .
C40 C39 C38 118.5(5) .
C40 C39 H39 120.8 .
C38 C39 H39 120.8 .
N8 C40 C39 122.6(4) .
N8 C40 H40 118.7 .
C39 C40 H40 118.7 .
C6A N1A C2A 119.3(4) .
C6A N1A C1'A 122.0(3) .
C2A N1A C1'A 118.8(3) .
O2A C2A N3A 118.9(4) .
O2A C2A N1A 121.6(4) .
N3A C2A N1A 119.5(4) .
C4A N3A C2A 122.1(3) .
C4A N3A Cu5 136.5(3) 4_567
C2A N3A Cu5 100.5(3) 4_567
N4A C4A N3A 119.8(4) .
N4A C4A C5A 121.0(4) .
N3A C4A C5A 119.1(4) .
C4A N4A H4NA 124(3) .
C4A N4A H4NB 121(3) .
H4NA N4A H4NB 114(5) .
C6A C5A C4A 117.7(4) .
C6A C5A H5A 121.1 .
C4A C5A H5A 121.1 .
C5A C6A N1A 122.2(4) .
C5A C6A H6A 118.9 .
N1A C6A H6A 118.9 .
O1'A C1'A N1A 107.6(3) .
O1'A C1'A C2'A 107.4(3) .
N1A C1'A C2'A 113.6(3) .
O1'A C1'A H1'A 109.4 .
N1A C1'A H1'A 109.4 .
C2'A C1'A H1'A 109.4 .
C1'A O1'A C4'A 109.8(3) .
O2'A C2'A C1'A 110.0(3) .
O2'A C2'A C3'A 114.9(3) .
C1'A C2'A C3'A 101.7(3) .
O2'A C2'A H2'A 110.0 .
C1'A C2'A H2'A 110.0 .
C3'A C2'A H2'A 110.0 .
C2'A O2'A H2OA 109.5 .
O3'A C3'A C4'A 107.4(3) .
O3'A C3'A C2'A 110.5(3) .
C4'A C3'A C2'A 101.2(3) .
O3'A C3'A H3'A 112.4 .
C4'A C3'A H3'A 112.4 .
C2'A C3'A H3'A 112.4 .
C3'A O3'A H3OA 109.5 .
O1'A C4'A C3'A 105.2(3) .
O1'A C4'A C5'A 111.0(3) .
C3'A C4'A C5'A 112.5(4) .
O1'A C4'A H4'A 109.4 .
C3'A C4'A H4'A 109.4 .
C5'A C4'A H4'A 109.4 .
O4P C5'A C4'A 107.0(3) .
O4P C5'A H5'1 110.3 .
C4'A C5'A H5'1 110.3 .
O4P C5'A H5'2 110.3 .
C4'A C5'A H5'2 110.3 .
H5'1 C5'A H5'2 108.6 .
O1P P1 O3P 113.51(16) .
O1P P1 O2P 113.76(16) .
O3P P1 O2P 112.46(16) .
O1P P1 O4P 106.37(16) .
O3P P1 O4P 102.81(16) .
O2P P1 O4P 106.88(16) .
P1 O1P Cu2 127.69(17) .
P1 O2P Cu3 124.33(16) .
P1 O3P Cu4 130.27(17) .
P1 O3P Cu1 114.38(15) .
Cu4 O3P Cu1 107.67(12) .
C5'A O4P P1 120.7(3) .
C6B N1B C2B 120.8(3) .
C6B N1B C1'B 121.3(3) .
C2B N1B C1'B 117.6(3) .
O2B C2B N3B 120.1(4) .
O2B C2B N1B 121.9(4) .
N3B C2B N1B 118.0(4) .
C4B N3B C2B 121.1(4) .
C4B N3B Cu5 127.8(3) .
C2B N3B Cu5 110.9(3) .
N4B C4B N3B 118.8(4) .
N4B C4B C5B 121.0(4) .
N3B C4B C5B 120.2(4) .
C4B N4B H4NC 119(3) .
C4B N4B H4ND 118(3) .
H4NC N4B H4ND 123(5) .
C6B C5B C4B 117.8(4) .
C6B C5B H5B 121.1 .
C4B C5B H5B 121.1 .
C5B C6B N1B 121.7(4) .
C5B C6B H6B 119.2 .
N1B C6B H6B 119.2 .
O1'B C1'B N1B 108.2(3) .
O1'B C1'B C2'B 107.2(3) .
N1B C1'B C2'B 112.8(3) .
O1'B C1'B H1'B 109.5 .
N1B C1'B H1'B 109.5 .
C2'B C1'B H1'B 109.5 .
C1'B O1'B C4'B 109.5(3) .
O2'B C2'B C3'B 110.7(3) .
O2'B C2'B C1'B 113.6(3) .
C3'B C2'B C1'B 103.3(3) .
O2'B C2'B H2'B 109.7 .
C3'B C2'B H2'B 109.7 .
C1'B C2'B H2'B 109.7 .
C2'B O2'B H2OB 109.5 .
O3'B C3'B C4'B 110.0(3) .
O3'B C3'B C2'B 109.1(3) .
C4'B C3'B C2'B 102.4(3) .
O3'B C3'B H3'B 111.6 .
C4'B C3'B H3'B 111.6 .
C2'B C3'B H3'B 111.6 .
C3'B O3'B H3OB 109.5 .
O1'B C4'B C5'B 112.8(3) .
O1'B C4'B C3'B 103.8(3) .
C5'B C4'B C3'B 113.4(4) .
O1'B C4'B H4'B 108.9 .
C5'B C4'B H4'B 108.9 .
C3'B C4'B H4'B 108.9 .
O8P C5'B C4'B 109.8(3) .
O8P C5'B H5'3 109.7 .
C4'B C5'B H5'3 109.7 .
O8P C5'B H5'4 109.7 .
C4'B C5'B H5'4 109.7 .
H5'3 C5'B H5'4 108.2 .
O5P P2 O6P 112.93(16) .
O5P P2 O7P 113.82(16) .
O6P P2 O7P 112.44(16) .
O5P P2 O8P 107.53(16) .
O6P P2 O8P 103.11(15) .
O7P P2 O8P 106.04(15) .
P2 O5P Cu1 127.84(17) .
P2 O6P Cu3 130.76(17) .
P2 O6P Cu2 113.60(14) .
Cu3 O6P Cu2 107.73(12) .
P2 O7P Cu4 125.66(17) .
C5'B O8P P2 118.7(3) .
N3B Cu5 N9 170.98(14) .
N3B Cu5 N10 97.40(14) .
N9 Cu5 N10 81.01(14) .
N3B Cu5 N3A 89.65(14) 4_467
N9 Cu5 N3A 93.96(14) 4_467
N10 Cu5 N3A 165.24(14) 4_467
C41 N9 C45 119.5(4) .
C41 N9 Cu5 125.7(3) .
C45 N9 Cu5 114.8(3) .
C50 N10 C46 119.5(4) .
C50 N10 Cu5 125.8(3) .
C46 N10 Cu5 114.7(3) .
N9 C41 C42 122.5(4) .
N9 C41 H41 118.7 .
C42 C41 H41 118.7 .
C41 C42 C43 118.5(5) .
C41 C42 H42 120.8 .
C43 C42 H42 120.8 .
C44 C43 C42 119.3(4) .
C44 C43 H43 120.4 .
C42 C43 H43 120.4 .
C43 C44 C45 119.1(4) .
C43 C44 H44 120.5 .
C45 C44 H44 120.5 .
N9 C45 C44 121.1(4) .
N9 C45 C46 114.7(4) .
C44 C45 C46 124.1(4) .
N10 C46 C47 121.9(4) .
N10 C46 C45 114.5(4) .
C47 C46 C45 123.6(4) .
C48 C47 C46 118.3(4) .
C48 C47 H47 120.9 .
C46 C47 H47 120.9 .
C49 C48 C47 119.6(4) .
C49 C48 H48 120.2 .
C47 C48 H48 120.2 .
C48 C49 C50 119.2(5) .
C48 C49 H49 120.4 .
C50 C49 H49 120.4 .
N10 C50 C49 121.5(5) .
N10 C50 H50 119.2 .
C49 C50 H50 119.2 .
O6S Cl2 O8S 108.7(2) .
O6S Cl2 O5S 109.6(2) .
O8S Cl2 O5S 110.2(2) .
O6S Cl2 O7S 109.5(2) .
O8S Cl2 O7S 109.6(2) .
O5S Cl2 O7S 109.1(2) .
O10S Cl3 O11S 109.2(3) .
O10S Cl3 O9S 109.5(3) .
O11S Cl3 O9S 110.8(3) .
O10S Cl3 O12S 110.1(3) .
O11S Cl3 O12S 109.3(3) .
O9S Cl3 O12S 108.0(3) .
O15S Cl4 O16S 114.6(3) .
O15S Cl4 O14S 107.6(3) .
O16S Cl4 O14S 107.9(3) .
O15S Cl4 O13S 110.3(2) .
O16S Cl4 O13S 108.3(3) .
O14S Cl4 O13S 108.0(3) .
O18S Cl5 O20S 110.2(2) .
O18S Cl5 O19S 109.8(2) .
O20S Cl5 O19S 109.8(2) .
O18S Cl5 O17S 110.5(3) .
O20S Cl5 O17S 108.4(2) .
O19S Cl5 O17S 108.2(2) .
H3WA O3W H3WB 106(2) .
H4WA O4W H4WB 105(2) .
H5WA O5W H5WB 105(2) .
H6WA O6W H6WB 104(2) .
H7WA O7W H7WB 104(2) .
H8WA O8W H8WB 106(2) .
H9WA O9W H9WB 104(2) .
H10A O10W H10B 102(2) .
H11A O11W H11B 102(2) .

loop_
_geom_bond_atom_site_label_1
_geom_bond_atom_site_label_2
_geom_bond_distance
_geom_bond_site_symmetry_2
Cu1 O1O 1.920(3) .
Cu1 O5P 1.958(3) .
Cu1 N1 1.985(4) .
Cu1 N2 2.004(4) .
Cu1 O3P 2.515(3) .
Cu1 O1S 2.778(4) .
Cu2 O1O 1.897(3) .
Cu2 O1P 1.931(3) .
Cu2 N3 1.984(4) .
Cu2 N4 1.990(3) .
Cu2 O6P 2.488(3) .
Cu3 O2P 1.947(3) .
Cu3 O6P 1.964(3) .
Cu3 N5 1.992(3) .
Cu3 N6 2.003(3) .
Cu3 O1W 2.307(3) .
Cu4 O7P 1.939(3) .
Cu4 O3P 1.964(3) .
Cu4 N7 1.997(4) .
Cu4 N8 2.000(3) .
Cu4 O2W 2.326(3) .
O1W H1WA 0.832(14) .
O1W H1WB 0.838(14) .
O2W H2WA 0.840(14) .
O2W H2WB 0.845(14) .
O1O H1O 0.796(14) .
Cl1 O3S 1.412(4) .
Cl1 O4S 1.423(4) .
Cl1 O1S 1.442(4) .
Cl1 O2S 1.448(4) .
N1 C1 1.345(6) .
N1 C5 1.354(6) .
N2 C10 1.336(6) .
N2 C6 1.349(6) .
C1 C2 1.376(7) .
C1 H1 0.9500 .
C2 C3 1.377(7) .
C2 H2 0.9500 .
C3 C4 1.375(7) .
C3 H3 0.9500 .
C4 C5 1.383(6) .
C4 H4 0.9500 .
C5 C6 1.476(6) .
C6 C7 1.391(6) .
C7 C8 1.394(7) .
C7 H7 0.9500 .
C8 C9 1.383(7) .
C8 H8 0.9500 .
C9 C10 1.386(6) .
C9 H9 0.9500 .
C10 H10 0.9500 .
N3 C11 1.341(6) .
N3 C15 1.358(5) .
N4 C20 1.342(6) .
N4 C16 1.349(6) .
C11 C12 1.384(6) .
C11 H11 0.9500 .
C12 C13 1.392(7) .
C12 H12 0.9500 .
C13 C14 1.380(7) .
C13 H13 0.9500 .
C14 C15 1.383(6) .
C14 H14 0.9500 .
C15 C16 1.479(6) .
C16 C17 1.389(6) .
C17 C18 1.378(7) .
C17 H17 0.9500 .
C18 C19 1.367(7) .
C18 H18 0.9500 .
C19 C20 1.392(6) .
C19 H19 0.9500 .
C20 H20 0.9500 .
N5 C21 1.334(6) .
N5 C25 1.349(6) .
N6 C30 1.335(6) .
N6 C26 1.353(6) .
C21 C22 1.384(7) .
C21 H21 0.9500 .
C22 C23 1.367(8) .
C22 H22 0.9500 .
C23 C24 1.385(7) .
C23 H23 0.9500 .
C24 C25 1.390(6) .
C24 H24 0.9500 .
C25 C26 1.471(6) .
C26 C27 1.390(6) .
C27 C28 1.381(7) .
C27 H27 0.9500 .
C28 C29 1.379(7) .
C28 H28 0.9500 .
C29 C30 1.390(6) .
C29 H29 0.9500 .
C30 H30 0.9500 .
N7 C31 1.342(6) .
N7 C35 1.355(5) .
N8 C40 1.332(6) .
N8 C36 1.352(6) .
C31 C32 1.388(6) .
C31 H31 0.9500 .
C32 C33 1.373(7) .
C32 H32 0.9500 .
C33 C34 1.393(7) .
C33 H33 0.9500 .
C34 C35 1.380(7) .
C34 H34 0.9500 .
C35 C36 1.479(6) .
C36 C37 1.393(6) .
C37 C38 1.391(7) .
C37 H37 0.9500 .
C38 C39 1.389(8) .
C38 H38 0.9500 .
C39 C40 1.389(6) .
C39 H39 0.9500 .
C40 H40 0.9500 .
N1A C6A 1.369(5) .
N1A C2A 1.370(5) .
N1A C1'A 1.488(5) .
C2A O2A 1.253(5) .
C2A N3A 1.355(5) .
N3A C4A 1.335(5) .
N3A Cu5 2.004(3) 4_567
C4A N4A 1.311(6) .
C4A C5A 1.431(6) .
N4A H4NA 0.78(2) .
N4A H4NB 0.80(2) .
C5A C6A 1.344(6) .
C5A H5A 0.9500 .
C6A H6A 0.9500 .
C1'A O1'A 1.412(5) .
C1'A C2'A 1.532(6) .
C1'A H1'A 1.0000 .
O1'A C4'A 1.445(5) .
C2'A O2'A 1.408(5) .
C2'A C3'A 1.539(6) .
C2'A H2'A 1.0000 .
O2'A H2OA 0.8400 .
C3'A O3'A 1.426(5) .
C3'A C4'A 1.519(6) .
C3'A H3'A 1.0000 .
O3'A H3OA 0.8400 .
C4'A C5'A 1.525(6) .
C4'A H4'A 1.0000 .
C5'A O4P 1.427(5) .
C5'A H5'1 0.9900 .
C5'A H5'2 0.9900 .
P1 O1P 1.504(3) .
P1 O3P 1.519(3) .
P1 O2P 1.527(3) .
P1 O4P 1.597(3) .
N1B C6B 1.356(5) .
N1B C2B 1.380(5) .
N1B C1'B 1.498(5) .
C2B O2B 1.236(5) .
C2B N3B 1.375(5) .
N3B C4B 1.344(6) .
N3B Cu5 1.989(3) .
C4B N4B 1.323(6) .
C4B C5B 1.419(6) .
N4B H4NC 0.79(2) .
N4B H4ND 0.81(2) .
C5B C6B 1.344(6) .
C5B H5B 0.9500 .
C6B H6B 0.9500 .
C1'B O1'B 1.410(5) .
C1'B C2'B 1.552(6) .
C1'B H1'B 1.0000 .
O1'B C4'B 1.450(5) .
C2'B O2'B 1.400(5) .
C2'B C3'B 1.541(6) .
C2'B H2'B 1.0000 .
O2'B H2OB 0.8400 .
C3'B O3'B 1.428(5) .
C3'B C4'B 1.521(6) .
C3'B H3'B 1.0000 .
O3'B H3OB 0.8400 .
C4'B C5'B 1.510(6) .
C4'B H4'B 1.0000 .
C5'B O8P 1.442(5) .
C5'B H5'3 0.9900 .
C5'B H5'4 0.9900 .
P2 O5P 1.511(3) .
P2 O6P 1.525(3) .
P2 O7P 1.530(3) .
P2 O8P 1.595(3) .
Cu5 N9 1.996(4) .
Cu5 N10 2.002(4) .
Cu5 N3A 2.004(3) 4_467
N9 C41 1.338(6) .
N9 C45 1.344(6) .
N10 C50 1.344(6) .
N10 C46 1.345(6) .
C41 C42 1.378(7) .
C41 H41 0.9500 .
C42 C43 1.391(7) .
C42 H42 0.9500 .
C43 C44 1.383(7) .
C43 H43 0.9500 .
C44 C45 1.395(6) .
C44 H44 0.9500 .
C45 C46 1.476(6) .
C46 C47 1.395(6) .
C47 C48 1.388(7) .
C47 H47 0.9500 .
C48 C49 1.383(7) .
C48 H48 0.9500 .
C49 C50 1.386(6) .
C49 H49 0.9500 .
C50 H50 0.9500 .
Cl2 O6S 1.432(3) .
Cl2 O8S 1.434(3) .
Cl2 O5S 1.437(3) .
Cl2 O7S 1.441(4) .
Cl3 O10S 1.430(4) .
Cl3 O11S 1.435(4) .
Cl3 O9S 1.435(4) .
Cl3 O12S 1.445(4) .
Cl4 O15S 1.409(4) .
Cl4 O16S 1.414(4) .
Cl4 O14S 1.438(4) .
Cl4 O13S 1.445(4) .
Cl5 O18S 1.429(4) .
Cl5 O20S 1.430(3) .
Cl5 O19S 1.444(3) .
Cl5 O17S 1.448(4) .
O3W H3WA 0.836(14) .
O3W H3WB 0.836(14) .
O4W H4WA 0.839(14) .
O4W H4WB 0.839(14) .
O5W H5WA 0.839(14) .
O5W H5WB 0.838(14) .
O6W H6WA 0.840(14) .
O6W H6WB 0.843(14) .
O7W H7WA 0.846(14) .
O7W H7WB 0.847(14) .
O8W H8WA 0.830(14) .
O8W H8WB 0.835(14) .
O9W H9WA 0.852(14) .
O9W H9WB 0.847(14) .
O10W H10A 0.846(15) .
O10W H10B 0.862(14) .
O11W H11A 0.850(14) .
O11W H11B 0.849(14) .

loop_
_geom_hbond_atom_site_label_D
_geom_hbond_atom_site_label_H
_geom_hbond_atom_site_label_A
_geom_hbond_distance_DH
_geom_hbond_distance_HA
_geom_hbond_distance_DA
_geom_hbond_angle_DHA
_geom_hbond_site_symmetry_A
O1W H1WA O7W 0.832(14) 1.998(16) 2.828(5) 176(5) .
O1W H1WB O7P 0.838(14) 2.04(2) 2.815(4) 153(5) .
O2W H2WB O2P 0.845(14) 2.02(3) 2.784(4) 150(5) .
O1O H1O O2S 0.796(14) 2.15(2) 2.907(5) 159(5) .
N4A H4NA O2B 0.78(2) 2.37(4) 3.055(5) 147(5) 4_567
N4A H4NB O8W 0.80(2) 2.18(4) 2.886(6) 147(4) .
O2'A H2OA O10W 0.84 2.39 3.130(7) 147.4 .
O3'A H3OA O7S 0.84 2.06 2.867(5) 160.6 .
N4B H4NC O2A 0.79(2) 2.14(3) 2.883(5) 155(5) 4_467
N4B H4ND O10W 0.81(2) 1.96(3) 2.759(6) 166(6) 4_467
O2'B H2OB O19S 0.84 2.19 2.944(4) 149.2 4_467
O3'B H3OB O4W 0.84 1.90 2.724(5) 166.4 4_467
O3W H3WA O8S 0.836(14) 2.17(2) 2.973(6) 162(6) .
O3W H3WB O11W 0.836(14) 1.85(2) 2.668(6) 167(7) .
O4W H4WA O6W 0.839(14) 1.962(17) 2.793(6) 171(6) .
O4W H4WB O1S 0.839(14) 2.27(3) 3.075(6) 161(7) 4_567
O5W H5WA O3'A 0.839(14) 1.96(2) 2.788(5) 167(6) 3_747
O5W H5WB O17S 0.838(14) 1.98(2) 2.779(6) 159(6) .
O6W H6WA O2S 0.840(14) 2.30(4) 3.079(6) 153(7) 1_545
O6W H6WB O12S 0.843(14) 2.031(16) 2.870(6) 174(6) .
O7W H7WA O13S 0.846(14) 2.12(3) 2.898(5) 152(6) 4_467
O7W H7WB O10W 0.847(14) 1.99(3) 2.807(6) 160(7) 4_467
O8W H8WA O14S 0.830(14) 2.16(3) 2.957(6) 160(8) .
O8W H8WB O11S 0.835(14) 2.12(2) 2.941(7) 169(8) .
O9W H9WA O12S 0.852(14) 2.030(18) 2.871(7) 169(7) .
O9W H9WB O7W 0.847(14) 1.88(2) 2.712(7) 168(7) .
O10W H10A O3W 0.846(15) 1.98(4) 2.740(6) 150(7) .
O11W H11A O5W 0.850(14) 1.92(4) 2.728(5) 159(9) 1_655
O11W H11B O3'B 0.849(14) 2.01(4) 2.819(6) 160(9) 2_775
O4W H4WB Cl1 0.839(14) 2.964(19) 3.788(4) 168(6) 4_567
O4W H4WB O3S 0.839(14) 2.59(5) 3.282(7) 141(6) 4_567
